data_7705124
loop_
_publ_author_name
'Houlihan, Joanna C. C.'
'Moratti, Stephen C.'
'Hanton, Lyall R.'

_publ_section_title
;
 Formation of a robust, double-walled LiMOF from an L-shaped
 di-substituted N-heterocyclic adamantane-based ligand.
;
_journal_issue 34
_journal_name_full 'Dalton transactions (Cambridge, England : 2003)'
_journal_page_first 12009
_journal_page_last 12017
_journal_paper_doi 10.1039/d0dt02437f
_journal_volume 49
_journal_year 2020
_chemical_formula_sum 'C44 H40 Li4 N4 O12.5'
_chemical_formula_weight 852.56
_space_group_crystal_system monoclinic
_space_group_IT_number 15
_space_group_name_Hall '-C 2yc'
_space_group_name_H-M_alt 'C 1 2/c 1'
_atom_sites_solution_hydrogens geom
_audit_creation_method SHELXL-2018/3
_audit_update_record
;
2020-08-03 deposited with the CCDC.	2020-08-12 downloaded from the CCDC.
;
_cell_angle_alpha 90
_cell_angle_beta 96.4030(10)
_cell_angle_gamma 90
_cell_formula_units_Z 8
_cell_length_a 34.5163(4)
_cell_length_b 32.0310(3)
_cell_length_c 12.8356(2)
_cell_measurement_reflns_used 21837
_cell_measurement_temperature 100.01(15)
_cell_measurement_theta_max 72.3230
_cell_measurement_theta_min 4.0340
_cell_volume 14102.4(3)
_computing_cell_refinement 'CrysAlisPro 1.171.39.46e (Rigaku OD, 2018)'
_computing_data_collection 'CrysAlisPro 1.171.39.46e (Rigaku OD, 2018)'
_computing_data_reduction 'CrysAlisPro 1.171.39.46e (Rigaku OD, 2018)'
_computing_molecular_graphics SHELXTL
_computing_publication_material SHELXTL
_computing_structure_refinement 'SHELXL-2018/3 (Sheldrick, 2018)'
_computing_structure_solution 'SHELXT 2014/5 (Sheldrick, 2014)'
_diffrn_ambient_temperature 100.01(15)
_diffrn_detector_area_resol_mean 10.3449
_diffrn_measured_fraction_theta_full 0.999
_diffrn_measured_fraction_theta_max 0.998
_diffrn_measurement_device_type 'SuperNova, Dual, Cu at home/near, Atlas'
_diffrn_measurement_method '\w scans'
_diffrn_radiation_type CuK\a
_diffrn_radiation_wavelength 1.54184
_diffrn_reflns_av_R_equivalents 0.0449
_diffrn_reflns_av_unetI/netI 0.0455
_diffrn_reflns_Laue_measured_fraction_full 0.999
_diffrn_reflns_Laue_measured_fraction_max 0.998
_diffrn_reflns_limit_h_max 41
_diffrn_reflns_limit_h_min -41
_diffrn_reflns_limit_k_max 27
_diffrn_reflns_limit_k_min -38
_diffrn_reflns_limit_l_max 15
_diffrn_reflns_limit_l_min -15
_diffrn_reflns_number 50481
_diffrn_reflns_point_group_measured_fraction_full 0.999
_diffrn_reflns_point_group_measured_fraction_max 0.998
_diffrn_reflns_theta_full 67.684
_diffrn_reflns_theta_max 68.998
_diffrn_reflns_theta_min 3.776
_diffrn_source 'micro-focus sealed X-ray tube'
_exptl_absorpt_coefficient_mu 0.482
_exptl_absorpt_correction_T_max 1.00000
_exptl_absorpt_correction_T_min 0.83542
_exptl_absorpt_correction_type multi-scan
_exptl_absorpt_process_details
;
CrysAlisPro 1.171.39.46e (Rigaku Oxford Diffraction, 2018)
Empirical absorption correction using spherical harmonics,
 implemented in SCALE3 ABSPACK scaling algorithm.
;
_exptl_crystal_colour colourless
_exptl_crystal_density_diffrn 0.803
_exptl_crystal_description needle
_exptl_crystal_F_000 3552
_platon_squeeze_details
;
The SQUEEZE routine of PLATON was applied to remove any unbound DEF molecules within the channels of the framework.
The total void volume is 6434 angstrom and the total electron count within the unit cell is 1319.
There is therefore 168.1 electrons per asymmetric unit (Z = 8, 1319/8 = 164.9).
The electron count attributed to approximately 3 DEF molecules within the asymmetric unit (164.9/56 = 2.94)
and approximately 1.5 DEF molecules per L1 ligand (2.94/2 = 1.47).
;
_refine_diff_density_max 1.013
_refine_diff_density_min -0.833
_refine_diff_density_rms 0.068
_refine_ls_extinction_method none
_refine_ls_goodness_of_fit_ref 1.071
_refine_ls_hydrogen_treatment constr
_refine_ls_matrix_type full
_refine_ls_number_parameters 656
_refine_ls_number_reflns 13120
_refine_ls_number_restraints 0
_refine_ls_restrained_S_all 1.071
_refine_ls_R_factor_all 0.1128
_refine_ls_R_factor_gt 0.0887
_refine_ls_shift/su_max 0.000
_refine_ls_shift/su_mean 0.000
_refine_ls_structure_factor_coef Fsqd
_refine_ls_weighting_details 'w=1/[\s^2^(Fo^2^)+(0.1314P)^2^+35.7642P] where P=(Fo^2^+2Fc^2^)/3'
_refine_ls_weighting_scheme calc
_refine_ls_wR_factor_gt 0.2501
_refine_ls_wR_factor_ref 0.2707
_reflns_Friedel_coverage 0.000
_reflns_number_gt 10244
_reflns_number_total 13120
_reflns_threshold_expression 'I > 2\s(I)'
_cod_data_source_file d0dt02437f2.cif
_cod_data_source_block LiMOF12
_cod_depositor_comments 'Adding full bibliography for 7705120--7705129.cif.'
_cod_original_sg_symbol_H-M 'C 2/c'
_cod_original_formula_sum 'C44 H40 Li4 N4 O12.50'
_cod_database_code 7705124
_shelx_shelxl_version_number 2018/3
_shelx_space_group_comment
;
The symmetry employed for this shelxl refinement is uniquely defined
by the following loop, which should always be used as a source of
symmetry information in preference to the above space-group names.
They are only intended as comments.
;
_exptl_absorpt_special_details
;
Empirical correction (ABSPACK) includes:
- Absorption correction using spherical harmonics
- Frame scaling
;
_platon_squeeze_void_probe_radius 1.20

loop_
_space_group_symop_operation_xyz
'x, y, z'
'-x, y, -z+1/2'
'x+1/2, y+1/2, z'
'-x+1/2, y+1/2, -z+1/2'
'-x, -y, -z'
'x, -y, z-1/2'
'-x+1/2, -y+1/2, -z'
'x+1/2, -y+1/2, z-1/2'

loop_
_atom_site_label
_atom_site_type_symbol
_atom_site_fract_x
_atom_site_fract_y
_atom_site_fract_z
_atom_site_U_iso_or_equiv
_atom_site_adp_type
_atom_site_occupancy
_atom_site_site_symmetry_order
_atom_site_calc_flag
_atom_site_refinement_flags_posn
_atom_site_refinement_flags_adp
_atom_site_refinement_flags_occupancy
_atom_site_disorder_assembly
_atom_site_disorder_group
C1 C 0.31593(9) 0.73639(11) 0.5103(2) 0.0432(8) Uani 1 1 d . . . . .
C2 C 0.35541(8) 0.71581(10) 0.5147(2) 0.0382(7) Uani 1 1 d . . . . .
C3 C 0.36809(10) 0.68825(12) 0.5937(3) 0.0565(10) Uani 1 1 d . . . . .
H3 H 0.352596 0.683363 0.647234 0.068 Uiso 1 1 calc R U . . .
C4 C 0.40291(8) 0.66798(10) 0.5949(3) 0.0394(7) Uani 1 1 d . . . . .
H4 H 0.411011 0.649502 0.648903 0.047 Uiso 1 1 calc R U . . .
C5 C 0.42543(7) 0.67487(8) 0.5178(2) 0.0282(6) Uani 1 1 d . . . . .
C6 C 0.37984(9) 0.72310(12) 0.4391(3) 0.0511(9) Uani 1 1 d . . . . .
H6 H 0.372653 0.742356 0.386183 0.061 Uiso 1 1 calc R U . . .
C7 C 0.46258(6) 0.64957(8) 0.51256(18) 0.0216(5) Uani 1 1 d . . . . .
C8 C 0.45489(7) 0.61884(8) 0.41965(19) 0.0261(5) Uani 1 1 d . . . . .
H8A H 0.433251 0.600692 0.430929 0.031 Uiso 1 1 calc R U . . .
H8B H 0.447898 0.634340 0.355385 0.031 Uiso 1 1 calc R U . . .
C9 C 0.47349(6) 0.62399(7) 0.61246(18) 0.0209(5) Uani 1 1 d . . . . .
H9A H 0.478654 0.642644 0.671926 0.025 Uiso 1 1 calc R U . . .
H9B H 0.451894 0.606010 0.625107 0.025 Uiso 1 1 calc R U . . .
C10 C 0.49731(7) 0.67798(8) 0.49396(19) 0.0233(5) Uani 1 1 d . . . . .
H10A H 0.502511 0.697200 0.552244 0.028 Uiso 1 1 calc R U . . .
H10B H 0.490806 0.694245 0.430671 0.028 Uiso 1 1 calc R U . . .
C11 C 0.53407(7) 0.65150(8) 0.48308(19) 0.0232(5) Uani 1 1 d . . . . .
C12 C 0.50971(6) 0.59739(8) 0.60137(18) 0.0220(5) Uani 1 1 d . . . . .
H12 H 0.516313 0.581259 0.665777 0.026 Uiso 1 1 calc R U . . .
C13 C 0.49135(7) 0.59237(8) 0.40890(19) 0.0262(5) Uani 1 1 d . . . . .
H13 H 0.486148 0.573222 0.349433 0.031 Uiso 1 1 calc R U . . .
C14 C 0.50175(7) 0.56748(8) 0.5088(2) 0.0266(5) Uani 1 1 d . . . . .
H14A H 0.524685 0.550597 0.502362 0.032 Uiso 1 1 calc R U . . .
H14B H 0.480410 0.548953 0.520414 0.032 Uiso 1 1 calc R U . . .
C15 C 0.54397(7) 0.62589(8) 0.58344(19) 0.0234(5) Uani 1 1 d . . . . .
H15A H 0.567024 0.609145 0.577394 0.028 Uiso 1 1 calc R U . . .
H15B H 0.549499 0.644528 0.642803 0.028 Uiso 1 1 calc R U . . .
C16 C 0.52513(7) 0.62152(8) 0.39009(19) 0.0260(5) Uani 1 1 d . . . . .
H16A H 0.518299 0.637437 0.326404 0.031 Uiso 1 1 calc R U . . .
H16B H 0.548134 0.605083 0.381158 0.031 Uiso 1 1 calc R U . . .
C17 C 0.56787(7) 0.67987(9) 0.4636(2) 0.0290(6) Uani 1 1 d . . . . .
C18 C 0.5829(3) 0.7042(3) 0.5316(8) 0.032(2) Uani 0.392(10) 1 d . . P A 1
H18 H 0.572911 0.705745 0.595821 0.039 Uiso 0.392(10) 1 calc R U P A 1
C19 C 0.6136(4) 0.7285(4) 0.5146(11) 0.051(3) Uani 0.392(10) 1 d . . P A 1
H19 H 0.624709 0.745172 0.569234 0.062 Uiso 0.392(10) 1 calc R U P A 1
C22 C 0.6116(3) 0.7009(4) 0.3462(6) 0.046(3) Uani 0.392(10) 1 d . . P A 1
H22 H 0.621867 0.698508 0.282530 0.055 Uiso 0.392(10) 1 calc R U P A 1
N2 N 0.5806(3) 0.6767(3) 0.3631(5) 0.044(3) Uani 0.392(10) 1 d . . P A 1
C18A C 0.5998(3) 0.6865(3) 0.5399(5) 0.057(2) Uani 0.608(10) 1 d . . P A 2
H18A H 0.600369 0.673953 0.605385 0.069 Uiso 0.608(10) 1 calc R U P A 2
C19A C 0.6303(3) 0.7117(3) 0.5175(7) 0.065(3) Uani 0.608(10) 1 d . . P A 2
H19A H 0.651384 0.716289 0.567822 0.078 Uiso 0.608(10) 1 calc R U P A 2
C22A C 0.59538(19) 0.7269(3) 0.3561(4) 0.0472(19) Uani 0.608(10) 1 d . . P A 2
H22A H 0.593221 0.741953 0.293832 0.057 Uiso 0.608(10) 1 calc R U P A 2
N2A N 0.56489(14) 0.7030(2) 0.3772(4) 0.0446(17) Uani 0.608(10) 1 d . . P A 2
C20 C 0.62912(8) 0.72980(10) 0.4218(2) 0.0364(7) Uani 1 1 d . . . . .
C21 C 0.66251(9) 0.75675(11) 0.3953(2) 0.0410(7) Uani 1 1 d . . . . .
C23 C 0.73250(10) 0.68804(10) 0.3214(2) 0.0442(8) Uani 1 1 d . . . . .
C27 C 0.66179(8) 0.57902(8) 0.3138(2) 0.0291(6) Uani 1 1 d . . . . .
C24 C 0.70763(9) 0.64928(9) 0.3198(2) 0.0348(6) Uani 1 1 d . . . . .
C26 C 0.6780(3) 0.5902(3) 0.2341(5) 0.028(2) Uani 0.344(8) 1 d . . P B 3
H26 H 0.675543 0.573368 0.174645 0.034 Uiso 0.344(8) 1 calc R U P B 3
C25 C 0.6985(3) 0.6259(3) 0.2341(7) 0.040(3) Uani 0.344(8) 1 d . . P B 3
H25 H 0.706765 0.634760 0.171226 0.048 Uiso 0.344(8) 1 calc R U P B 3
C28 C 0.6984(4) 0.6353(4) 0.4138(8) 0.041(3) Uani 0.344(8) 1 d . . P B 3
H28 H 0.706578 0.649509 0.475475 0.050 Uiso 0.344(8) 1 calc R U P B 3
N3 N 0.6762(3) 0.5990(4) 0.4151(8) 0.054(3) Uani 0.344(8) 1 d . . P B 3
N3A N 0.69030(13) 0.58193(14) 0.3839(4) 0.0334(10) Uani 0.656(8) 1 d . . P B 4
C25A C 0.6759(2) 0.64592(19) 0.2407(4) 0.0503(17) Uani 0.656(8) 1 d . . P B 4
H25A H 0.670567 0.667277 0.192107 0.060 Uiso 0.656(8) 1 calc R U P B 4
C26A C 0.65299(17) 0.61050(16) 0.2363(4) 0.0437(16) Uani 0.656(8) 1 d . . P B 4
H26A H 0.632282 0.607260 0.184051 0.052 Uiso 0.656(8) 1 calc R U P B 4
C28A C 0.71249(15) 0.61652(19) 0.3891(4) 0.0349(12) Uani 0.656(8) 1 d . . P B 4
H28A H 0.732597 0.618398 0.443461 0.042 Uiso 0.656(8) 1 calc R U P B 4
C29 C 0.63706(7) 0.53984(7) 0.31134(19) 0.0222(5) Uani 1 1 d . . . . .
C30 C 0.66191(7) 0.50115(7) 0.29101(18) 0.0202(5) Uani 1 1 d . . . . .
H30A H 0.672354 0.504344 0.224368 0.024 Uiso 1 1 calc R U . . .
H30B H 0.683671 0.499099 0.345522 0.024 Uiso 1 1 calc R U . . .
C31 C 0.62053(7) 0.53359(8) 0.41702(19) 0.0236(5) Uani 1 1 d . . . . .
H31A H 0.641860 0.531330 0.472726 0.028 Uiso 1 1 calc R U . . .
H31B H 0.604928 0.557645 0.431515 0.028 Uiso 1 1 calc R U . . .
C32 C 0.60267(7) 0.54214(7) 0.22428(19) 0.0244(5) Uani 1 1 d . . . . .
H32A H 0.586590 0.566156 0.235944 0.029 Uiso 1 1 calc R U . . .
H32B H 0.612518 0.545594 0.156918 0.029 Uiso 1 1 calc R U . . .
C33 C 0.56143(7) 0.49745(7) 0.32777(19) 0.0228(5) Uani 1 1 d . . . . .
H33A H 0.545462 0.472494 0.326539 0.027 Uiso 1 1 calc R U . . .
H33B H 0.545250 0.521291 0.340280 0.027 Uiso 1 1 calc R U . . .
C34 C 0.57809(7) 0.50252(7) 0.22292(18) 0.0222(5) Uani 1 1 d . . . . .
H34 H 0.556564 0.504544 0.166516 0.027 Uiso 1 1 calc R U . . .
C35 C 0.59539(7) 0.49412(7) 0.41494(19) 0.0227(5) Uani 1 1 d . . . . .
H35 H 0.585057 0.491000 0.482602 0.027 Uiso 1 1 calc R U . . .
C36 C 0.60308(7) 0.46456(7) 0.20363(19) 0.0225(5) Uani 1 1 d . . . . .
H36A H 0.612744 0.467154 0.135798 0.027 Uiso 1 1 calc R U . . .
H36B H 0.587291 0.439484 0.202814 0.027 Uiso 1 1 calc R U . . .
C37 C 0.62101(7) 0.45620(7) 0.39627(19) 0.0231(5) Uani 1 1 d . . . . .
H37A H 0.605667 0.430832 0.396505 0.028 Uiso 1 1 calc R U . . .
H37B H 0.642307 0.454238 0.452134 0.028 Uiso 1 1 calc R U . . .
C38 C 0.63751(6) 0.46086(7) 0.28926(18) 0.0198(5) Uani 1 1 d . . . . .
C39 C 0.66295(7) 0.42336(8) 0.2701(2) 0.0257(5) Uani 1 1 d . . . . .
C40 C 0.65706(10) 0.40078(10) 0.1803(3) 0.0489(9) Uani 1 1 d . . . . .
H40 H 0.636642 0.407515 0.129575 0.059 Uiso 1 1 calc R U . . .
C41 C 0.68139(12) 0.36785(12) 0.1645(3) 0.0618(11) Uani 1 1 d . . . . .
H41 H 0.677660 0.352856 0.102120 0.074 Uiso 1 1 calc R U . . .
C42 C 0.71095(8) 0.35695(9) 0.2394(2) 0.0316(6) Uani 1 1 d . . . . .
C43 C 0.71564(10) 0.38129(10) 0.3285(2) 0.0447(8) Uani 1 1 d . . . . .
H43 H 0.735793 0.374937 0.380372 0.054 Uiso 1 1 calc R U . . .
C44 C 0.73744(9) 0.32087(9) 0.2229(2) 0.0363(7) Uani 1 1 d . . . . .
Li1 Li 0.24215(16) 0.7068(2) 0.5602(4) 0.0507(15) Uani 1 1 d . . . . .
Li2 Li 0.70384(16) 0.76261(19) 0.2151(4) 0.0467(14) Uani 1 1 d . . . . .
Li3 Li 0.72547(19) 0.8105(2) 0.4548(4) 0.0573(17) Uani 1 1 d . . . . .
Li4 Li 0.71203(17) 0.75487(17) 0.6116(4) 0.0464(14) Uani 1 1 d . . . . .
O1 O 0.29503(6) 0.72773(10) 0.58084(18) 0.0603(7) Uani 1 1 d . . . . .
O2 O 0.30626(6) 0.76079(8) 0.43610(16) 0.0500(6) Uani 1 1 d . . . . .
O3 O 0.66293(8) 0.76727(10) 0.30220(17) 0.0671(9) Uani 1 1 d . . . . .
O4 O 0.68775(7) 0.76642(8) 0.46850(17) 0.0523(6) Uani 1 1 d . . . . .
O5 O 0.72952(9) 0.71022(8) 0.2414(2) 0.0718(9) Uani 1 1 d . . . . .
O6 O 0.75450(8) 0.69590(9) 0.40112(17) 0.0646(8) Uani 1 1 d . . . . .
O7 O 0.73277(7) 0.30248(7) 0.13571(16) 0.0476(6) Uani 1 1 d . . . . .
O8 O 0.76281(6) 0.31156(7) 0.29634(15) 0.0419(5) Uani 1 1 d . . . . .
O9 O 0.70449(15) 0.86528(12) 0.4185(4) 0.1196(15) Uani 1 1 d . . . . .
O10 O 0.67850(8) 0.76227(10) 0.7228(2) 0.0696(8) Uani 1 1 d . . . . .
O11 O 0.23890(11) 0.67168(12) 0.4399(2) 0.0977(13) Uani 1 1 d . . . . .
N1 N 0.41460(8) 0.70241(11) 0.4405(2) 0.0579(8) Uani 1 1 d . . . . .
N4 N 0.69225(8) 0.41385(8) 0.3437(2) 0.0449(7) Uani 1 1 d . . . . .
O12 O 0.500000 0.7423(3) 0.250000 0.177(4) Uani 1 2 d S T P . .
O13 O 0.7166(3) 0.4438(2) 0.5640(7) 0.245(4) Uani 1 1 d . . . . .

loop_
_atom_site_aniso_label
_atom_site_aniso_U_11
_atom_site_aniso_U_22
_atom_site_aniso_U_33
_atom_site_aniso_U_23
_atom_site_aniso_U_13
_atom_site_aniso_U_12
C1 0.0337(15) 0.068(2) 0.0274(14) -0.0001(14) 0.0014(12) 0.0286(15)
C2 0.0272(14) 0.0534(18) 0.0335(14) -0.0005(13) 0.0016(11) 0.0182(13)
C3 0.0348(16) 0.070(2) 0.066(2) 0.0283(19) 0.0097(15) 0.0199(16)
C4 0.0222(13) 0.0445(17) 0.0518(18) 0.0217(14) 0.0058(12) 0.0133(12)
C5 0.0215(12) 0.0317(14) 0.0304(13) -0.0018(11) -0.0012(10) 0.0069(10)
C6 0.0407(17) 0.071(2) 0.0423(17) 0.0120(16) 0.0100(14) 0.0276(16)
C7 0.0170(11) 0.0235(12) 0.0240(12) -0.0002(9) 0.0006(9) 0.0023(9)
C8 0.0198(11) 0.0330(14) 0.0246(12) -0.0043(10) -0.0020(9) 0.0003(10)
C9 0.0175(11) 0.0231(12) 0.0227(11) 0.0006(9) 0.0041(9) 0.0007(9)
C10 0.0228(12) 0.0229(12) 0.0239(12) 0.0022(10) 0.0008(9) 0.0003(9)
C11 0.0178(11) 0.0271(13) 0.0245(12) 0.0044(10) 0.0025(9) -0.0022(9)
C12 0.0183(11) 0.0241(12) 0.0238(12) 0.0045(10) 0.0032(9) 0.0016(9)
C13 0.0233(12) 0.0291(13) 0.0258(12) -0.0084(10) 0.0009(10) 0.0000(10)
C14 0.0233(12) 0.0204(12) 0.0375(14) -0.0005(10) 0.0098(10) 0.0013(9)
C15 0.0160(11) 0.0304(13) 0.0234(12) 0.0034(10) 0.0008(9) 0.0005(9)
C16 0.0232(12) 0.0342(14) 0.0212(11) 0.0024(10) 0.0049(9) 0.0049(10)
C17 0.0222(12) 0.0339(14) 0.0316(14) 0.0098(12) 0.0054(10) -0.0023(11)
C18 0.032(5) 0.040(5) 0.027(4) -0.010(4) 0.014(4) -0.020(4)
C19 0.049(7) 0.063(8) 0.044(6) -0.017(6) 0.014(6) -0.030(6)
C22 0.044(5) 0.064(7) 0.029(4) -0.007(4) 0.004(3) -0.032(5)
N2 0.045(5) 0.061(6) 0.027(3) -0.009(3) 0.004(3) -0.028(4)
C18A 0.056(5) 0.079(6) 0.033(3) 0.024(4) -0.013(3) -0.046(4)
C19A 0.054(5) 0.093(7) 0.045(4) 0.029(5) -0.014(4) -0.048(5)
C22A 0.045(3) 0.065(5) 0.031(3) 0.009(3) 0.002(2) -0.023(3)
N2A 0.032(2) 0.062(4) 0.039(2) 0.012(2) -0.0017(19) -0.017(3)
C20 0.0319(14) 0.0457(17) 0.0328(14) 0.0018(13) 0.0083(11) -0.0135(13)
C21 0.0384(15) 0.0538(19) 0.0316(15) 0.0017(13) 0.0071(12) -0.0202(14)
C23 0.0591(19) 0.0399(17) 0.0340(15) -0.0099(13) 0.0079(14) -0.0280(15)
C27 0.0339(14) 0.0215(12) 0.0333(14) -0.0061(11) 0.0097(11) -0.0067(11)
C24 0.0465(16) 0.0276(14) 0.0312(14) -0.0032(11) 0.0078(12) -0.0154(12)
C26 0.044(5) 0.025(4) 0.017(3) -0.006(3) 0.009(3) -0.018(4)
C25 0.052(6) 0.039(5) 0.029(4) 0.005(4) 0.008(4) -0.024(5)
C28 0.061(7) 0.033(6) 0.028(5) 0.004(4) -0.007(5) -0.028(5)
N3 0.063(7) 0.056(7) 0.042(5) 0.011(5) 0.003(5) -0.028(5)
N3A 0.033(2) 0.034(2) 0.033(2) -0.0015(18) 0.0007(17) -0.0076(17)
C25A 0.056(4) 0.036(3) 0.054(3) 0.012(2) -0.012(3) -0.022(3)
C26A 0.047(3) 0.037(3) 0.043(3) 0.009(2) -0.014(2) -0.021(3)
C28A 0.033(2) 0.037(3) 0.033(3) -0.004(2) -0.0023(19) -0.014(2)
C29 0.0262(12) 0.0158(11) 0.0253(12) -0.0015(9) 0.0057(9) -0.0014(9)
C30 0.0204(11) 0.0189(12) 0.0215(11) -0.0005(9) 0.0027(9) 0.0003(9)
C31 0.0241(12) 0.0243(12) 0.0229(12) -0.0058(10) 0.0044(9) -0.0025(10)
C32 0.0320(13) 0.0187(11) 0.0231(12) 0.0035(9) 0.0058(10) 0.0084(10)
C33 0.0178(11) 0.0225(12) 0.0285(12) -0.0061(10) 0.0049(9) -0.0008(9)
C34 0.0223(11) 0.0233(12) 0.0198(11) -0.0037(9) -0.0024(9) 0.0066(9)
C35 0.0233(12) 0.0248(12) 0.0204(11) -0.0004(9) 0.0040(9) -0.0021(10)
C36 0.0232(11) 0.0203(12) 0.0234(11) -0.0068(9) 0.0008(9) 0.0017(9)
C37 0.0232(11) 0.0204(12) 0.0258(12) 0.0064(10) 0.0027(9) 0.0001(9)
C38 0.0202(11) 0.0164(11) 0.0227(11) -0.0003(9) 0.0016(9) 0.0021(9)
C39 0.0244(12) 0.0203(12) 0.0331(13) 0.0022(10) 0.0057(10) 0.0051(10)
C40 0.0475(18) 0.0454(18) 0.0482(18) -0.0162(15) -0.0206(14) 0.0307(15)
C41 0.071(2) 0.059(2) 0.049(2) -0.0208(17) -0.0207(17) 0.042(2)
C42 0.0336(14) 0.0315(14) 0.0302(13) 0.0019(11) 0.0060(11) 0.0167(11)
C43 0.0459(17) 0.0444(18) 0.0406(16) -0.0048(14) -0.0100(13) 0.0229(14)
C44 0.0430(16) 0.0392(16) 0.0276(13) 0.0060(12) 0.0084(12) 0.0249(13)
Li1 0.044(3) 0.076(4) 0.032(3) 0.007(3) 0.008(2) 0.036(3)
Li2 0.052(3) 0.061(3) 0.026(2) -0.001(2) 0.000(2) -0.038(3)
Li3 0.069(4) 0.071(4) 0.033(3) -0.005(3) 0.010(3) -0.043(3)
Li4 0.062(3) 0.048(3) 0.027(2) 0.006(2) -0.003(2) -0.038(3)
O1 0.0379(12) 0.105(2) 0.0399(12) 0.0145(13) 0.0123(10) 0.0364(13)
O2 0.0473(12) 0.0728(16) 0.0299(10) 0.0031(10) 0.0041(9) 0.0412(12)
O3 0.0618(15) 0.109(2) 0.0311(12) 0.0053(13) 0.0074(10) -0.0559(16)
O4 0.0549(14) 0.0635(15) 0.0366(11) 0.0067(11) -0.0038(10) -0.0388(12)
O5 0.096(2) 0.0533(15) 0.0628(16) 0.0224(13) -0.0076(15) -0.0465(15)
O6 0.0765(17) 0.0848(19) 0.0332(12) -0.0101(12) 0.0094(11) -0.0593(15)
O7 0.0641(14) 0.0496(13) 0.0293(10) -0.0042(9) 0.0058(10) 0.0340(11)
O8 0.0451(12) 0.0509(13) 0.0301(10) 0.0050(9) 0.0059(9) 0.0343(10)
O9 0.153(4) 0.071(2) 0.139(4) -0.002(2) 0.036(3) -0.019(2)
O10 0.0683(17) 0.094(2) 0.0474(14) 0.0035(14) 0.0121(12) -0.0256(16)
O11 0.113(3) 0.117(3) 0.0599(18) -0.0296(18) -0.0014(17) 0.067(2)
N1 0.0440(15) 0.081(2) 0.0506(17) 0.0153(16) 0.0144(13) 0.0312(15)
N4 0.0493(15) 0.0409(14) 0.0415(14) -0.0101(12) -0.0084(12) 0.0212(12)
O12 0.155(7) 0.244(10) 0.127(6) 0.000 -0.012(5) 0.000
O13 0.320(11) 0.179(6) 0.266(9) -0.080(6) 0.164(8) -0.058(7)

loop_
_atom_type_symbol
_atom_type_description
_atom_type_scat_dispersion_real
_atom_type_scat_dispersion_imag
_atom_type_scat_source
C C 0.0181 0.0091 'International Tables Vol C Tables 4.2.6.8 and 6.1.1.4'
H H 0.0000 0.0000 'International Tables Vol C Tables 4.2.6.8 and 6.1.1.4'
Li Li 0.0008 0.0003 'International Tables Vol C Tables 4.2.6.8 and 6.1.1.4'
O O 0.0492 0.0322 'International Tables Vol C Tables 4.2.6.8 and 6.1.1.4'
N N 0.0311 0.0180 'International Tables Vol C Tables 4.2.6.8 and 6.1.1.4'

loop_
_geom_angle_atom_site_label_1
_geom_angle_atom_site_label_2
_geom_angle_atom_site_label_3
_geom_angle
_geom_angle_site_symmetry_1
_geom_angle_site_symmetry_3
_geom_angle_publ_flag
O2 C1 O1 124.4(3) . . ?
O2 C1 C2 117.8(3) . . ?
O1 C1 C2 117.8(3) . . ?
O2 C1 Li1 38.80(17) . 7_566 ?
O1 C1 Li1 85.9(2) . 7_566 ?
C2 C1 Li1 155.9(3) . 7_566 ?
C6 C2 C3 117.3(3) . . ?
C6 C2 C1 121.4(3) . . ?
C3 C2 C1 121.3(3) . . ?
C4 C3 C2 121.4(3) . . ?
C4 C3 H3 119.3 . . ?
C2 C3 H3 119.3 . . ?
C5 C4 C3 119.6(3) . . ?
C5 C4 H4 120.2 . . ?
C3 C4 H4 120.2 . . ?
C4 C5 N1 120.9(2) . . ?
C4 C5 C7 120.2(2) . . ?
N1 C5 C7 118.8(2) . . ?
N1 C6 C2 120.9(3) . . ?
N1 C6 H6 119.6 . . ?
C2 C6 H6 119.6 . . ?
C5 C7 C9 112.14(19) . . ?
C5 C7 C10 111.4(2) . . ?
C9 C7 C10 108.76(18) . . ?
C5 C7 C8 107.43(19) . . ?
C9 C7 C8 108.1(2) . . ?
C10 C7 C8 108.97(19) . . ?
C13 C8 C7 110.42(19) . . ?
C13 C8 H8A 109.6 . . ?
C7 C8 H8A 109.6 . . ?
C13 C8 H8B 109.6 . . ?
C7 C8 H8B 109.6 . . ?
H8A C8 H8B 108.1 . . ?
C12 C9 C7 110.27(18) . . ?
C12 C9 H9A 109.6 . . ?
C7 C9 H9A 109.6 . . ?
C12 C9 H9B 109.6 . . ?
C7 C9 H9B 109.6 . . ?
H9A C9 H9B 108.1 . . ?
C7 C10 C11 110.47(19) . . ?
C7 C10 H10A 109.6 . . ?
C11 C10 H10A 109.6 . . ?
C7 C10 H10B 109.6 . . ?
C11 C10 H10B 109.6 . . ?
H10A C10 H10B 108.1 . . ?
C17 C11 C15 110.78(19) . . ?
C17 C11 C16 109.7(2) . . ?
C15 C11 C16 109.0(2) . . ?
C17 C11 C10 109.8(2) . . ?
C15 C11 C10 109.03(19) . . ?
C16 C11 C10 108.52(19) . . ?
C14 C12 C15 109.40(19) . . ?
C14 C12 C9 110.07(19) . . ?
C15 C12 C9 109.51(19) . . ?
C14 C12 H12 109.3 . . ?
C15 C12 H12 109.3 . . ?
C9 C12 H12 109.3 . . ?
C14 C13 C16 109.9(2) . . ?
C14 C13 C8 109.4(2) . . ?
C16 C13 C8 108.8(2) . . ?
C14 C13 H13 109.6 . . ?
C16 C13 H13 109.6 . . ?
C8 C13 H13 109.6 . . ?
C13 C14 C12 109.4(2) . . ?
C13 C14 H14A 109.8 . . ?
C12 C14 H14A 109.8 . . ?
C13 C14 H14B 109.8 . . ?
C12 C14 H14B 109.8 . . ?
H14A C14 H14B 108.2 . . ?
C12 C15 C11 109.98(19) . . ?
C12 C15 H15A 109.7 . . ?
C11 C15 H15A 109.7 . . ?
C12 C15 H15B 109.7 . . ?
C11 C15 H15B 109.7 . . ?
H15A C15 H15B 108.2 . . ?
C13 C16 C11 110.40(19) . . ?
C13 C16 H16A 109.6 . . ?
C11 C16 H16A 109.6 . . ?
C13 C16 H16B 109.6 . . ?
C11 C16 H16B 109.6 . . ?
H16A C16 H16B 108.1 . . ?
N2A C17 C18A 118.6(4) . . ?
C18 C17 N2 122.6(5) . . ?
C18 C17 C11 121.9(4) . . ?
N2A C17 C11 118.8(3) . . ?
C18A C17 C11 122.1(3) . . ?
N2 C17 C11 115.5(3) . . ?
C17 C18 C19 121.5(8) . . ?
C17 C18 H18 119.3 . . ?
C19 C18 H18 119.3 . . ?
C18 C19 C20 123.5(10) . . ?
C18 C19 H19 118.2 . . ?
C20 C19 H19 118.2 . . ?
N2 C22 C20 123.0(7) . . ?
N2 C22 H22 118.5 . . ?
C20 C22 H22 118.5 . . ?
C22 N2 C17 115.9(6) . . ?
C19A C18A C17 119.9(6) . . ?
C19A C18A H18A 120.0 . . ?
C17 C18A H18A 120.0 . . ?
C20 C19A C18A 119.5(6) . . ?
C20 C19A H19A 120.2 . . ?
C18A C19A H19A 120.2 . . ?
N2A C22A C20 123.1(5) . . ?
N2A C22A H22A 118.5 . . ?
C20 C22A H22A 118.5 . . ?
C17 N2A C22A 119.6(4) . . ?
C19A C20 C22A 117.9(4) . . ?
C19 C20 C22 113.4(6) . . ?
C19A C20 C21 120.2(4) . . ?
C19 C20 C21 126.9(6) . . ?
C22A C20 C21 121.5(3) . . ?
C22 C20 C21 119.7(4) . . ?
O3 C21 O4 125.1(3) . . ?
O3 C21 C20 117.5(3) . . ?
O4 C21 C20 117.4(3) . . ?
O6 C23 O5 123.8(3) . . ?
O6 C23 C24 118.5(3) . . ?
O5 C23 C24 117.7(3) . . ?
O6 C23 Li4 41.53(18) . 7_666 ?
O5 C23 Li4 82.4(2) . 7_666 ?
C24 C23 Li4 159.7(3) . 7_666 ?
N3A C27 C26A 122.3(3) . . ?
C26 C27 N3 116.8(5) . . ?
N3A C27 C29 118.0(3) . . ?
C26 C27 C29 120.9(4) . . ?
C26A C27 C29 119.7(3) . . ?
N3 C27 C29 120.5(4) . . ?
C25 C24 C28 119.2(6) . . ?
C28A C24 C25A 115.9(3) . . ?
C25 C24 C23 123.6(4) . . ?
C28 C24 C23 116.8(5) . . ?
C28A C24 C23 126.3(3) . . ?
C25A C24 C23 117.8(3) . . ?
C27 C26 C25 121.2(7) . . ?
C27 C26 H26 119.4 . . ?
C25 C26 H26 119.4 . . ?
C24 C25 C26 123.4(7) . . ?
C24 C25 H25 118.3 . . ?
C26 C25 H25 118.3 . . ?
C24 C28 N3 118.1(8) . . ?
C24 C28 H28 121.0 . . ?
N3 C28 H28 121.0 . . ?
C28 N3 C27 118.7(7) . . ?
C27 N3A C28A 119.4(4) . . ?
C26A C25A C24 119.1(5) . . ?
C26A C25A H25A 120.4 . . ?
C24 C25A H25A 120.4 . . ?
C25A C26A C27 118.4(4) . . ?
C25A C26A H26A 120.8 . . ?
C27 C26A H26A 120.8 . . ?
N3A C28A C24 124.8(4) . . ?
N3A C28A H28A 117.6 . . ?
C24 C28A H28A 117.6 . . ?
C27 C29 C32 111.3(2) . . ?
C27 C29 C31 110.59(19) . . ?
C32 C29 C31 108.30(19) . . ?
C27 C29 C30 110.21(19) . . ?
C32 C29 C30 108.26(18) . . ?
C31 C29 C30 108.12(19) . . ?
C38 C30 C29 111.20(18) . . ?
C38 C30 H30A 109.4 . . ?
C29 C30 H30A 109.4 . . ?
C38 C30 H30B 109.4 . . ?
C29 C30 H30B 109.4 . . ?
H30A C30 H30B 108.0 . . ?
C35 C31 C29 110.87(19) . . ?
C35 C31 H31A 109.5 . . ?
C29 C31 H31A 109.5 . . ?
C35 C31 H31B 109.5 . . ?
C29 C31 H31B 109.5 . . ?
H31A C31 H31B 108.1 . . ?
C34 C32 C29 110.59(19) . . ?
C34 C32 H32A 109.5 . . ?
C29 C32 H32A 109.5 . . ?
C34 C32 H32B 109.5 . . ?
C29 C32 H32B 109.5 . . ?
H32A C32 H32B 108.1 . . ?
C34 C33 C35 108.54(19) . . ?
C34 C33 H33A 110.0 . . ?
C35 C33 H33A 110.0 . . ?
C34 C33 H33B 110.0 . . ?
C35 C33 H33B 110.0 . . ?
H33A C33 H33B 108.4 . . ?
C32 C34 C36 109.92(19) . . ?
C32 C34 C33 109.96(19) . . ?
C36 C34 C33 109.42(19) . . ?
C32 C34 H34 109.2 . . ?
C36 C34 H34 109.2 . . ?
C33 C34 H34 109.2 . . ?
C33 C35 C31 110.0(2) . . ?
C33 C35 C37 110.36(19) . . ?
C31 C35 C37 108.67(19) . . ?
C33 C35 H35 109.3 . . ?
C31 C35 H35 109.3 . . ?
C37 C35 H35 109.3 . . ?
C34 C36 C38 110.64(18) . . ?
C34 C36 H36A 109.5 . . ?
C38 C36 H36A 109.5 . . ?
C34 C36 H36B 109.5 . . ?
C38 C36 H36B 109.5 . . ?
H36A C36 H36B 108.1 . . ?
C35 C37 C38 109.65(18) . . ?
C35 C37 H37A 109.7 . . ?
C38 C37 H37A 109.7 . . ?
C35 C37 H37B 109.7 . . ?
C38 C37 H37B 109.7 . . ?
H37A C37 H37B 108.2 . . ?
C39 C38 C36 111.10(19) . . ?
C39 C38 C30 109.81(19) . . ?
C36 C38 C30 108.98(18) . . ?
C39 C38 C37 110.01(19) . . ?
C36 C38 C37 108.11(19) . . ?
C30 C38 C37 108.78(18) . . ?
N4 C39 C40 120.5(2) . . ?
N4 C39 C38 117.9(2) . . ?
C40 C39 C38 121.5(2) . . ?
C39 C40 C41 119.8(3) . . ?
C39 C40 H40 120.1 . . ?
C41 C40 H40 120.1 . . ?
C42 C41 C40 120.8(3) . . ?
C42 C41 H41 119.6 . . ?
C40 C41 H41 119.6 . . ?
C41 C42 C43 116.7(3) . . ?
C41 C42 C44 121.1(3) . . ?
C43 C42 C44 122.3(2) . . ?
N4 C43 C42 122.7(3) . . ?
N4 C43 H43 118.6 . . ?
C42 C43 H43 118.6 . . ?
O8 C44 O7 124.7(2) . . ?
O8 C44 C42 117.7(2) . . ?
O7 C44 C42 117.7(2) . . ?
O8 C44 Li3 104.1(2) . 4_645 ?
O7 C44 Li3 40.0(2) . 4_645 ?
C42 C44 Li3 123.6(2) . 4_645 ?
O11 Li1 O1 106.6(3) . . ?
O11 Li1 O8 125.7(4) . 5_666 ?
O1 Li1 O8 99.0(3) . 5_666 ?
O11 Li1 O2 110.9(3) . 7_566 ?
O1 Li1 O2 127.0(4) . 7_566 ?
O8 Li1 O2 88.4(2) 5_666 7_566 ?
O11 Li1 Li2 145.6(4) . 8_466 ?
O1 Li1 Li2 107.8(3) . 8_466 ?
O8 Li1 Li2 46.63(16) 5_666 8_466 ?
O2 Li1 Li2 45.85(15) 7_566 8_466 ?
O11 Li1 C1 98.5(2) . 7_566 ?
O1 Li1 C1 116.8(3) . 7_566 ?
O8 Li1 C1 111.5(2) 5_666 7_566 ?
O2 Li1 C1 23.36(11) 7_566 7_566 ?
Li2 Li1 C1 66.83(16) 8_466 7_566 ?
O11 Li1 Li1 96.6(3) . 7_566 ?
O1 Li1 Li1 64.2(3) . 7_566 ?
O8 Li1 Li1 137.7(4) 5_666 7_566 ?
O2 Li1 Li1 75.4(2) 7_566 7_566 ?
Li2 Li1 Li1 99.4(3) 8_466 7_566 ?
C1 Li1 Li1 55.91(16) 7_566 7_566 ?
O3 Li2 O5 109.0(3) . . ?
O3 Li2 O2 122.0(3) . 2_655 ?
O5 Li2 O2 100.3(3) . 2_655 ?
O3 Li2 O8 117.5(3) . 4_655 ?
O5 Li2 O8 116.8(3) . 4_655 ?
O2 Li2 O8 89.4(2) 2_655 4_655 ?
O3 Li2 Li1 149.7(4) . 8_565 ?
O5 Li2 Li1 101.2(3) . 8_565 ?
O2 Li2 Li1 47.03(16) 2_655 8_565 ?
O8 Li2 Li1 46.54(16) 4_655 8_565 ?
O3 Li2 Li3 62.71(18) . . ?
O5 Li2 Li3 100.6(2) . . ?
O2 Li2 Li3 155.0(3) 2_655 . ?
O8 Li2 Li3 68.90(17) 4_655 . ?
Li1 Li2 Li3 114.9(2) 8_565 . ?
O3 Li2 Li4 104.9(2) . 7_666 ?
O5 Li2 Li4 53.96(18) . 7_666 ?
O2 Li2 Li4 132.6(3) 2_655 7_666 ?
O8 Li2 Li4 73.92(18) 4_655 7_666 ?
Li1 Li2 Li4 95.0(2) 8_565 7_666 ?
Li3 Li2 Li4 54.70(18) . 7_666 ?
O6 Li3 O9 114.6(4) 7_666 . ?
O6 Li3 O4 90.4(2) 7_666 . ?
O9 Li3 O4 116.4(4) . . ?
O6 Li3 O7 110.3(4) 7_666 4_655 ?
O9 Li3 O7 104.9(3) . 4_655 ?
O4 Li3 O7 120.0(4) . 4_655 ?
O6 Li3 C44 131.4(3) 7_666 4_655 ?
O9 Li3 C44 83.6(2) . 4_655 ?
O4 Li3 C44 122.7(3) . 4_655 ?
O7 Li3 C44 24.30(12) 4_655 4_655 ?
O6 Li3 Li4 45.46(17) 7_666 . ?
O9 Li3 Li4 132.1(4) . . ?
O4 Li3 Li4 45.31(17) . . ?
O7 Li3 Li4 122.6(4) 4_655 . ?
C44 Li3 Li4 144.1(3) 4_655 . ?
O6 Li3 Li4 90.3(3) 7_666 7_666 ?
O9 Li3 Li4 141.0(3) . 7_666 ?
O4 Li3 Li4 91.5(3) . 7_666 ?
O7 Li3 Li4 36.29(18) 4_655 7_666 ?
C44 Li3 Li4 57.83(17) 4_655 7_666 ?
Li4 Li3 Li4 86.8(3) . 7_666 ?
O6 Li3 Li2 146.6(4) 7_666 . ?
O9 Li3 Li2 98.7(3) . . ?
O4 Li3 Li2 71.09(19) . . ?
O7 Li3 Li2 60.94(18) 4_655 . ?
C44 Li3 Li2 52.35(13) 4_655 . ?
Li4 Li3 Li2 109.0(2) . . ?
Li4 Li3 Li2 63.54(18) 7_666 . ?
O10 Li4 O4 115.8(3) . . ?
O10 Li4 O6 111.4(3) . 7_666 ?
O4 Li4 O6 88.0(2) . 7_666 ?
O10 Li4 O7 103.4(2) . 6_566 ?
O4 Li4 O7 115.4(3) . 6_566 ?
O6 Li4 O7 123.3(3) 7_666 6_566 ?
O10 Li4 C23 98.1(2) . 7_666 ?
O4 Li4 C23 112.4(2) . 7_666 ?
O6 Li4 C23 24.43(12) 7_666 7_666 ?
O7 Li4 C23 110.2(3) 6_566 7_666 ?
O10 Li4 Li3 128.0(3) . . ?
O4 Li4 Li3 44.60(16) . . ?
O6 Li4 Li3 43.71(16) 7_666 . ?
O7 Li4 Li3 128.6(3) 6_566 . ?
C23 Li4 Li3 68.11(17) 7_666 . ?
O10 Li4 Li3 138.6(3) . 7_666 ?
O4 Li4 Li3 96.0(2) . 7_666 ?
O6 Li4 Li3 94.8(3) 7_666 7_666 ?
O7 Li4 Li3 35.93(16) 6_566 7_666 ?
C23 Li4 Li3 93.0(2) 7_666 7_666 ?
Li3 Li4 Li3 93.2(3) . 7_666 ?
O10 Li4 Li2 94.2(2) . 7_666 ?
O4 Li4 Li2 149.3(3) . 7_666 ?
O6 Li4 Li2 74.2(2) 7_666 7_666 ?
O7 Li4 Li2 59.56(18) 6_566 7_666 ?
C23 Li4 Li2 53.21(15) 7_666 7_666 ?
Li3 Li4 Li2 111.8(2) . 7_666 ?
Li3 Li4 Li2 61.76(18) 7_666 7_666 ?
C1 O1 Li1 126.1(3) . . ?
C1 O2 Li2 141.9(3) . 2_655 ?
C1 O2 Li1 117.8(2) . 7_566 ?
Li2 O2 Li1 87.1(2) 2_655 7_566 ?
C21 O3 Li2 129.2(3) . . ?
C21 O4 Li3 122.1(3) . . ?
C21 O4 Li4 147.8(2) . . ?
Li3 O4 Li4 90.1(2) . . ?
C23 O5 Li2 129.9(3) . . ?
C23 O6 Li3 154.9(3) . 7_666 ?
C23 O6 Li4 114.0(3) . 7_666 ?
Li3 O6 Li4 90.8(2) 7_666 7_666 ?
C44 O7 Li3 115.7(3) . 4_645 ?
C44 O7 Li4 125.4(3) . 6_565 ?
Li3 O7 Li4 107.8(3) 4_645 6_565 ?
C44 O8 Li1 130.8(3) . 5_666 ?
C44 O8 Li2 120.2(2) . 4_645 ?
Li1 O8 Li2 86.8(2) 5_666 4_645 ?
C5 N1 C6 119.8(3) . . ?
C39 N4 C43 119.5(3) . . ?

loop_
_geom_bond_atom_site_label_1
_geom_bond_atom_site_label_2
_geom_bond_distance
_geom_bond_site_symmetry_2
_geom_bond_publ_flag
C1 O2 1.248(4) . ?
C1 O1 1.250(4) . ?
C1 C2 1.509(4) . ?
C1 Li1 2.784(6) 7_566 ?
C2 C6 1.375(4) . ?
C2 C3 1.378(5) . ?
C3 C4 1.365(4) . ?
C3 H3 0.9300 . ?
C4 C5 1.344(4) . ?
C4 H4 0.9300 . ?
C5 N1 1.348(4) . ?
C5 C7 1.525(3) . ?
C6 N1 1.369(4) . ?
C6 H6 0.9300 . ?
C7 C9 1.533(3) . ?
C7 C10 1.545(3) . ?
C7 C8 1.546(3) . ?
C8 C13 1.536(3) . ?
C8 H8A 0.9700 . ?
C8 H8B 0.9700 . ?
C9 C12 1.532(3) . ?
C9 H9A 0.9700 . ?
C9 H9B 0.9700 . ?
C10 C11 1.545(3) . ?
C10 H10A 0.9700 . ?
C10 H10B 0.9700 . ?
C11 C17 1.521(3) . ?
C11 C15 1.533(3) . ?
C11 C16 1.536(3) . ?
C12 C14 1.527(3) . ?
C12 C15 1.531(3) . ?
C12 H12 0.9800 . ?
C13 C14 1.519(4) . ?
C13 C16 1.534(3) . ?
C13 H13 0.9800 . ?
C14 H14A 0.9700 . ?
C14 H14B 0.9700 . ?
C15 H15A 0.9700 . ?
C15 H15B 0.9700 . ?
C16 H16A 0.9700 . ?
C16 H16B 0.9700 . ?
C17 C18 1.241(9) . ?
C17 N2A 1.328(5) . ?
C17 C18A 1.406(7) . ?
C17 N2 1.412(7) . ?
C18 C19 1.351(15) . ?
C18 H18 0.9300 . ?
C19 C20 1.360(12) . ?
C19 H19 0.9300 . ?
C22 N2 1.357(10) . ?
C22 C20 1.425(9) . ?
C22 H22 0.9300 . ?
C18A C19A 1.382(10) . ?
C18A H18A 0.9300 . ?
C19A C20 1.355(8) . ?
C19A H19A 0.9300 . ?
C22A N2A 1.352(7) . ?
C22A C20 1.363(6) . ?
C22A H22A 0.9300 . ?
C20 C21 1.508(4) . ?
C21 O3 1.244(4) . ?
C21 O4 1.246(4) . ?
C23 O6 1.231(4) . ?
C23 O5 1.243(4) . ?
C23 C24 1.508(4) . ?
C23 Li4 2.717(5) 7_666 ?
C27 N3A 1.260(5) . ?
C27 C26 1.270(7) . ?
C27 C26A 1.425(6) . ?
C27 N3 1.485(11) . ?
C27 C29 1.516(3) . ?
C24 C25 1.341(9) . ?
C24 C28 1.358(10) . ?
C24 C28A 1.373(6) . ?
C24 C25A 1.412(6) . ?
C26 C25 1.345(11) . ?
C26 H26 0.9300 . ?
C25 H25 0.9300 . ?
C28 N3 1.392(12) . ?
C28 H28 0.9300 . ?
N3A C28A 1.344(6) . ?
C25A C26A 1.381(6) . ?
C25A H25A 0.9300 . ?
C26A H26A 0.9300 . ?
C28A H28A 0.9300 . ?
C29 C32 1.539(3) . ?
C29 C31 1.542(3) . ?
C29 C30 1.546(3) . ?
C30 C38 1.540(3) . ?
C30 H30A 0.9700 . ?
C30 H30B 0.9700 . ?
C31 C35 1.532(3) . ?
C31 H31A 0.9700 . ?
C31 H31B 0.9700 . ?
C32 C34 1.526(3) . ?
C32 H32A 0.9700 . ?
C32 H32B 0.9700 . ?
C33 C34 1.530(3) . ?
C33 C35 1.531(3) . ?
C33 H33A 0.9700 . ?
C33 H33B 0.9700 . ?
C34 C36 1.527(3) . ?
C34 H34 0.9800 . ?
C35 C37 1.537(3) . ?
C35 H35 0.9800 . ?
C36 C38 1.531(3) . ?
C36 H36A 0.9700 . ?
C36 H36B 0.9700 . ?
C37 C38 1.552(3) . ?
C37 H37A 0.9700 . ?
C37 H37B 0.9700 . ?
C38 C39 1.524(3) . ?
C39 N4 1.340(4) . ?
C39 C40 1.356(4) . ?
C40 C41 1.377(4) . ?
C40 H40 0.9300 . ?
C41 C42 1.367(4) . ?
C41 H41 0.9300 . ?
C42 C43 1.379(4) . ?
C42 C44 1.503(3) . ?
C43 N4 1.346(4) . ?
C43 H43 0.9300 . ?
C44 O8 1.249(3) . ?
C44 O7 1.260(4) . ?
C44 Li3 2.757(6) 4_645 ?
Li1 O11 1.904(7) . ?
Li1 O1 1.935(7) . ?
Li1 O8 1.958(6) 5_666 ?
Li1 O2 1.973(5) 7_566 ?
Li1 Li2 2.693(7) 8_466 ?
Li1 Li1 3.247(13) 7_566 ?
Li2 O3 1.902(6) . ?
Li2 O5 1.910(7) . ?
Li2 O2 1.935(5) 2_655 ?
Li2 O8 1.960(5) 4_655 ?
Li2 Li3 3.444(7) . ?
Li2 Li4 3.500(8) 7_666 ?
Li3 O6 1.912(6) 7_666 ?
Li3 O9 1.934(9) . ?
Li3 O4 1.943(6) . ?
Li3 O7 1.967(7) 4_655 ?
Li3 Li4 2.767(7) . ?
Li3 Li4 3.191(10) 7_666 ?
Li4 O10 1.949(6) . ?
Li4 O4 1.967(5) . ?
Li4 O6 1.973(5) 7_666 ?
Li4 O7 1.983(7) 6_566 ?

loop_
_platon_squeeze_void_nr
_platon_squeeze_void_average_x
_platon_squeeze_void_average_y
_platon_squeeze_void_average_z
_platon_squeeze_void_volume
_platon_squeeze_void_count_electrons
_platon_squeeze_void_content
1 0.500 0.000 0.289 3215 673 ' '
2 0.000 0.500 0.742 3215 673 ' '
